data_1518952
loop_
_publ_author_name
'Tsurugi, Hayato'
'Hayakawa, Akio'
'Kando, Shun'
'Sugino, Yoshitaka'
'Mashima, Kazushi'

_publ_section_title
;
 Mixed-ligand complexes of paddlewheel dinuclear molybdenum as
 hydrodehalogenation catalysts for polyhaloalkanes
;
_journal_issue 6
_journal_name_full 'Chem. Sci.'
_journal_page_first 3434
_journal_paper_doi 10.1039/C5SC00721F
_journal_volume 6
_journal_year 2015
_chemical_formula_moiety 'C34 H36 Cl2 Mo2 N6 O4'
_chemical_formula_sum 'C34 H36 Cl2 Mo2 N6 O4'
_chemical_formula_weight 855.48
_chemical_name_common 7a
_chemical_name_systematic
; 
 ? 
;
_space_group_IT_number 14
_symmetry_cell_setting monoclinic
_symmetry_Int_Tables_number 14
_symmetry_space_group_name_Hall '-P 2ybc'
_symmetry_space_group_name_H-M 'P 1 21/c 1'
_atom_sites_solution_hydrogens geom
_atom_sites_solution_primary direct
_atom_sites_solution_secondary difmap
_audit_creation_method SHELXL-97
_audit_update_record
;
2015-01-31 deposited with the CCDC.
2015-03-31 downloaded from the CCDC.
;
_cell_angle_alpha 90.00
_cell_angle_beta 115.499(7)
_cell_angle_gamma 90.00
_cell_formula_units_Z 2
_cell_length_a 12.536(2)
_cell_length_b 12.3769(18)
_cell_length_c 13.069(3)
_cell_measurement_reflns_used 3437
_cell_measurement_temperature 113(2)
_cell_measurement_theta_max 27.40
_cell_measurement_theta_min 5.74
_cell_volume 1830.2(6)
_computing_cell_refinement CrystalClear
_computing_data_collection 'CrystalClear (Rigaku Inc., 2007)'
_computing_data_reduction CrystalClear
_computing_molecular_graphics 'CrystalStructure 4.0'
_computing_publication_material 'CrystalStructure 4.0 (Rigaku, 2010)'
_computing_structure_refinement 'SHELXL97 (Sheldrick, 2008)'
_computing_structure_solution 'SIR92 (Altomare, et al., 1994)'
_diffrn_ambient_temperature 113(2)
_diffrn_detector_area_resol_mean 7.314
_diffrn_measured_fraction_theta_full 0.984
_diffrn_measured_fraction_theta_max 0.984
_diffrn_measurement_device_type 'Rigaku Mercury70'
_diffrn_measurement_method \w
_diffrn_radiation_monochromator graphite
_diffrn_radiation_source 'fine-focus sealed tube'
_diffrn_radiation_type MoK\a
_diffrn_radiation_wavelength 0.71075
_diffrn_reflns_av_R_equivalents 0.0677
_diffrn_reflns_av_sigmaI/netI 0.0653
_diffrn_reflns_limit_h_max 15
_diffrn_reflns_limit_h_min -16
_diffrn_reflns_limit_k_max 15
_diffrn_reflns_limit_k_min -15
_diffrn_reflns_limit_l_max 16
_diffrn_reflns_limit_l_min -16
_diffrn_reflns_number 16835
_diffrn_reflns_theta_full 27.42
_diffrn_reflns_theta_max 27.42
_diffrn_reflns_theta_min 5.74
_exptl_absorpt_coefficient_mu 0.876
_exptl_absorpt_correction_T_max 0.9412
_exptl_absorpt_correction_T_min 0.9022
_exptl_absorpt_correction_type multi-scan
_exptl_absorpt_process_details 'REQAB (Rigaku, 1998)'
_exptl_crystal_colour orange
_exptl_crystal_density_diffrn 1.552
_exptl_crystal_density_method 'not measured'
_exptl_crystal_description block
_exptl_crystal_F_000 864
_exptl_crystal_size_max 0.12
_exptl_crystal_size_mid 0.07
_exptl_crystal_size_min 0.07
_refine_diff_density_max 3.264
_refine_diff_density_min -2.032
_refine_diff_density_rms 0.195
_refine_ls_extinction_method none
_refine_ls_goodness_of_fit_ref 1.174
_refine_ls_hydrogen_treatment constr
_refine_ls_matrix_type full
_refine_ls_number_parameters 217
_refine_ls_number_reflns 4103
_refine_ls_number_restraints 0
_refine_ls_restrained_S_all 1.174
_refine_ls_R_factor_all 0.1061
_refine_ls_R_factor_gt 0.0918
_refine_ls_shift/su_max 0.000
_refine_ls_shift/su_mean 0.000
_refine_ls_structure_factor_coef Fsqd
_refine_ls_weighting_details 'calc w=1/[\s^2^(Fo^2^)+(0.1169P)^2^+7.6106P] where P=(Fo^2^+2Fc^2^)/3'
_refine_ls_weighting_scheme calc
_refine_ls_wR_factor_gt 0.2248
_refine_ls_wR_factor_ref 0.2441
_reflns_number_gt 3437
_reflns_number_total 4103
_reflns_threshold_expression >2sigma(I)
_cod_data_source_file c5sc00721f1.cif
_cod_data_source_block shelxl-7a
_cod_depositor_comments 'Adding full bibliography for 1518952--1518955.cif.'
_cod_original_cell_volume 1830.1(6)
_cod_database_code 1518952

loop_
_symmetry_equiv_pos_as_xyz
'x, y, z'
'-x, y+1/2, -z+1/2'
'-x, -y, -z'
'x, -y-1/2, z-1/2'

loop_
_atom_site_label
_atom_site_type_symbol
_atom_site_fract_x
_atom_site_fract_y
_atom_site_fract_z
_atom_site_U_iso_or_equiv
_atom_site_adp_type
_atom_site_occupancy
_atom_site_symmetry_multiplicity
_atom_site_calc_flag
_atom_site_refinement_flags
Mo1 Mo 0.98663(5) 0.41863(4) 0.51735(4) 0.0281(2) Uani 1 1 d .
Cl1 Cl 0.93604(16) 0.30933(14) 0.34742(14) 0.0385(4) Uani 1 1 d .
O1 O 1.3724(5) -0.0346(4) 0.7112(5) 0.0394(12) Uani 1 1 d .
O2 O 0.5078(4) 0.1047(4) 0.4592(4) 0.0346(11) Uani 1 1 d .
N1 N 0.8040(5) 0.4490(5) 0.4721(5) 0.0305(12) Uani 1 1 d .
N2 N 1.1687(4) 0.3749(4) 0.5688(4) 0.0268(11) Uani 1 1 d .
N3 N 1.0225(5) 0.4373(5) 0.6921(5) 0.0336(13) Uani 1 1 d .
C1 C 0.7621(6) 0.5457(6) 0.4382(5) 0.0303(13) Uani 1 1 d .
H1 H 0.6811 0.5601 0.4180 0.036 Uiso 1 1 calc R
C2 C 0.7237(6) 0.3633(5) 0.4651(5) 0.0270(13) Uani 1 1 d .
C3 C 0.6101(6) 0.3564(6) 0.3775(6) 0.0349(15) Uani 1 1 d .
H3 H 0.5830 0.4105 0.3204 0.042 Uiso 1 1 calc R
C4 C 0.5366(6) 0.2713(6) 0.3732(6) 0.0342(15) Uani 1 1 d .
H4 H 0.4599 0.2664 0.3124 0.041 Uiso 1 1 calc R
C5 C 0.5751(6) 0.1924(5) 0.4581(5) 0.0302(13) Uani 1 1 d .
C6 C 0.6887(6) 0.1998(6) 0.5466(6) 0.0337(15) Uani 1 1 d .
H6 H 0.7157 0.1464 0.6044 0.040 Uiso 1 1 calc R
C7 C 0.7605(6) 0.2835(5) 0.5498(6) 0.0321(14) Uani 1 1 d .
H7 H 0.8371 0.2882 0.6108 0.038 Uiso 1 1 calc R
C8 C 0.3987(7) 0.0884(6) 0.3588(6) 0.0353(16) Uani 1 1 d .
H8A H 0.4160 0.0774 0.2933 0.042 Uiso 1 1 calc R
H8B H 0.3480 0.1521 0.3459 0.042 Uiso 1 1 calc R
H8C H 0.3579 0.0247 0.3692 0.042 Uiso 1 1 calc R
C9 C 1.2167(6) 0.2695(5) 0.6015(6) 0.0294(13) Uani 1 1 d .
C10 C 1.2988(6) 0.2253(6) 0.5665(6) 0.0330(14) Uani 1 1 d .
H10 H 1.3214 0.2652 0.5169 0.040 Uiso 1 1 calc R
C11 C 1.3472(6) 0.1237(6) 0.6037(6) 0.0322(14) Uani 1 1 d .
H11 H 1.4024 0.0950 0.5788 0.039 Uiso 1 1 calc R
C12 C 1.3163(6) 0.0633(6) 0.6767(6) 0.0325(14) Uani 1 1 d .
C13 C 1.2315(6) 0.1037(6) 0.7090(6) 0.0326(14) Uani 1 1 d .
H13 H 1.2068 0.0620 0.7560 0.039 Uiso 1 1 calc R
C14 C 1.1830(6) 0.2063(6) 0.6717(6) 0.0352(15) Uani 1 1 d .
H14 H 1.1259 0.2337 0.6946 0.042 Uiso 1 1 calc R
C15 C 1.3395(8) -0.1014(7) 0.7821(7) 0.0451(18) Uani 1 1 d .
H15A H 1.2554 -0.1195 0.7424 0.054 Uiso 1 1 calc R
H15B H 1.3542 -0.0627 0.8523 0.054 Uiso 1 1 calc R
H15C H 1.3864 -0.1680 0.8003 0.054 Uiso 1 1 calc R
C16 C 1.0426(6) 0.4520(6) 0.7855(6) 0.0349(15) Uani 1 1 d .
C17 C 1.0641(7) 0.4709(7) 0.9022(6) 0.0408(17) Uani 1 1 d .
H17A H 1.0083 0.4282 0.9198 0.049 Uiso 1 1 calc R
H17B H 1.0534 0.5478 0.9130 0.049 Uiso 1 1 calc R
H17C H 1.1451 0.4493 0.9526 0.049 Uiso 1 1 calc R

loop_
_atom_site_aniso_label
_atom_site_aniso_U_11
_atom_site_aniso_U_22
_atom_site_aniso_U_33
_atom_site_aniso_U_23
_atom_site_aniso_U_13
_atom_site_aniso_U_12
Mo1 0.0285(4) 0.0273(4) 0.0271(4) -0.00010(19) 0.0106(3) -0.0017(2)
Cl1 0.0432(10) 0.0358(9) 0.0340(8) -0.0072(7) 0.0142(7) -0.0034(7)
O1 0.045(3) 0.028(3) 0.047(3) 0.004(2) 0.022(2) 0.004(2)
O2 0.027(2) 0.033(2) 0.038(2) 0.002(2) 0.008(2) -0.0068(19)
N1 0.027(3) 0.035(3) 0.029(3) 0.002(2) 0.012(2) -0.001(2)
N2 0.019(2) 0.027(3) 0.030(3) 0.004(2) 0.007(2) 0.005(2)
N3 0.032(3) 0.041(3) 0.027(3) 0.000(2) 0.011(2) -0.002(2)
C1 0.026(3) 0.034(4) 0.029(3) 0.001(3) 0.010(3) 0.001(3)
C2 0.031(3) 0.023(3) 0.032(3) -0.002(2) 0.017(3) -0.003(2)
C3 0.035(3) 0.027(3) 0.036(3) 0.006(3) 0.009(3) 0.000(3)
C4 0.026(3) 0.036(4) 0.035(3) 0.005(3) 0.007(3) -0.004(3)
C5 0.033(3) 0.028(3) 0.030(3) -0.001(3) 0.014(3) 0.001(3)
C6 0.033(3) 0.035(4) 0.032(3) 0.008(3) 0.013(3) -0.001(3)
C7 0.030(3) 0.026(3) 0.033(3) 0.003(3) 0.007(3) 0.001(3)
C8 0.038(4) 0.030(4) 0.030(3) 0.002(3) 0.007(3) -0.004(3)
C9 0.029(3) 0.025(3) 0.031(3) 0.000(2) 0.010(3) -0.001(3)
C10 0.031(3) 0.040(4) 0.028(3) 0.000(3) 0.012(3) -0.004(3)
C11 0.034(3) 0.030(3) 0.034(3) -0.002(3) 0.017(3) 0.000(3)
C12 0.032(3) 0.033(4) 0.030(3) -0.001(3) 0.011(3) 0.001(3)
C13 0.030(3) 0.042(4) 0.026(3) 0.004(3) 0.012(3) 0.002(3)
C14 0.033(4) 0.039(4) 0.034(3) 0.000(3) 0.016(3) -0.003(3)
C15 0.053(5) 0.037(4) 0.046(4) 0.012(3) 0.023(4) 0.009(4)
C16 0.036(4) 0.035(4) 0.033(3) 0.004(3) 0.014(3) 0.006(3)
C17 0.046(4) 0.052(5) 0.027(3) 0.006(3) 0.018(3) 0.008(4)

loop_
_atom_type_symbol
_atom_type_description
_atom_type_scat_dispersion_real
_atom_type_scat_dispersion_imag
_atom_type_scat_source
C C 0.0033 0.0016 'International Tables Vol C Tables 4.2.6.8 and 6.1.1.4'
H H 0.0000 0.0000 'International Tables Vol C Tables 4.2.6.8 and 6.1.1.4'
Cl Cl 0.1484 0.1585 'International Tables Vol C Tables 4.2.6.8 and 6.1.1.4'
Mo Mo -1.6832 0.6857 'International Tables Vol C Tables 4.2.6.8 and 6.1.1.4'
N N 0.0061 0.0033 'International Tables Vol C Tables 4.2.6.8 and 6.1.1.4'
O O 0.0106 0.0060 'International Tables Vol C Tables 4.2.6.8 and 6.1.1.4'

loop_
_geom_angle_atom_site_label_1
_geom_angle_atom_site_label_2
_geom_angle_atom_site_label_3
_geom_angle
_geom_angle_site_symmetry_1
_geom_angle_site_symmetry_3
Mo1 Mo1 N1 91.31(17) 3_766 .
Mo1 Mo1 N3 98.34(17) 3_766 .
N1 Mo1 N3 89.1(2) . .
Mo1 Mo1 N2 93.54(15) 3_766 .
N1 Mo1 N2 175.1(2) . .
N3 Mo1 N2 89.2(2) . .
Mo1 Mo1 Cl1 109.56(6) 3_766 .
N1 Mo1 Cl1 91.03(16) . .
N3 Mo1 Cl1 152.08(17) . .
N2 Mo1 Cl1 88.27(15) . .
C12 O1 C15 118.2(6) . .
C5 O2 C8 116.4(5) . .
C1 N1 C2 119.2(6) . .
C1 N1 Mo1 118.7(5) . .
C2 N1 Mo1 121.6(4) . .
C1 N2 C9 119.4(5) 3_766 .
C1 N2 Mo1 115.1(4) 3_766 .
C9 N2 Mo1 125.4(4) . .
C16 N3 Mo1 177.1(6) . .
N1 C1 N2 121.3(6) . 3_766
N1 C1 H1 119.4 . .
N2 C1 H1 119.4 3_766 .
C3 C2 C7 118.5(6) . .
C3 C2 N1 122.4(6) . .
C7 C2 N1 119.0(6) . .
C4 C3 C2 120.4(6) . .
C4 C3 H3 119.8 . .
C2 C3 H3 119.8 . .
C3 C4 C5 120.2(6) . .
C3 C4 H4 119.9 . .
C5 C4 H4 119.9 . .
O2 C5 C4 123.7(6) . .
O2 C5 C6 116.9(6) . .
C4 C5 C6 119.4(6) . .
C7 C6 C5 120.0(6) . .
C7 C6 H6 120.0 . .
C5 C6 H6 120.0 . .
C6 C7 C2 121.5(6) . .
C6 C7 H7 119.3 . .
C2 C7 H7 119.3 . .
O2 C8 H8A 109.5 . .
O2 C8 H8B 109.5 . .
H8A C8 H8B 109.5 . .
O2 C8 H8C 109.5 . .
H8A C8 H8C 109.5 . .
H8B C8 H8C 109.5 . .
C14 C9 C10 117.7(6) . .
C14 C9 N2 120.1(6) . .
C10 C9 N2 122.2(6) . .
C11 C10 C9 120.7(6) . .
C11 C10 H10 119.7 . .
C9 C10 H10 119.7 . .
C10 C11 C12 121.1(6) . .
C10 C11 H11 119.5 . .
C12 C11 H11 119.5 . .
O1 C12 C11 116.3(6) . .
O1 C12 C13 124.5(6) . .
C11 C12 C13 119.2(7) . .
C12 C13 C14 119.5(7) . .
C12 C13 H13 120.2 . .
C14 C13 H13 120.2 . .
C13 C14 C9 121.7(6) . .
C13 C14 H14 119.1 . .
C9 C14 H14 119.1 . .
O1 C15 H15A 109.5 . .
O1 C15 H15B 109.5 . .
H15A C15 H15B 109.5 . .
O1 C15 H15C 109.5 . .
H15A C15 H15C 109.5 . .
H15B C15 H15C 109.5 . .
N3 C16 C17 178.2(8) . .
C16 C17 H17A 109.5 . .
C16 C17 H17B 109.5 . .
H17A C17 H17B 109.5 . .
C16 C17 H17C 109.5 . .
H17A C17 H17C 109.5 . .
H17B C17 H17C 109.5 . .

loop_
_geom_bond_atom_site_label_1
_geom_bond_atom_site_label_2
_geom_bond_distance
_geom_bond_site_symmetry_2
Mo1 Mo1 2.1227(11) 3_766
Mo1 N1 2.137(6) .
Mo1 N3 2.141(6) .
Mo1 N2 2.153(5) .
Mo1 Cl1 2.4395(18) .
O1 C12 1.376(9) .
O1 C15 1.430(9) .
O2 C5 1.378(8) .
O2 C8 1.445(8) .
N1 C1 1.306(9) .
N1 C2 1.438(8) .
N2 C1 1.339(9) 3_766
N2 C9 1.423(8) .
N3 C16 1.150(9) .
C1 N2 1.339(9) 3_766
C1 H1 0.9500 .
C2 C3 1.394(9) .
C2 C7 1.405(9) .
C3 C4 1.385(10) .
C3 H3 0.9500 .
C4 C5 1.398(9) .
C4 H4 0.9500 .
C5 C6 1.398(9) .
C6 C7 1.361(10) .
C6 H6 0.9500 .
C7 H7 0.9500 .
C8 H8A 0.9800 .
C8 H8B 0.9800 .
C8 H8C 0.9800 .
C9 C14 1.402(9) .
C9 C10 1.405(9) .
C10 C11 1.390(10) .
C10 H10 0.9500 .
C11 C12 1.393(10) .
C11 H11 0.9500 .
C12 C13 1.395(10) .
C13 C14 1.401(10) .
C13 H13 0.9500 .
C14 H14 0.9500 .
C15 H15A 0.9800 .
C15 H15B 0.9800 .
C15 H15C 0.9800 .
C16 C17 1.449(9) .
C17 H17A 0.9800 .
C17 H17B 0.9800 .
C17 H17C 0.9800 .

loop_
_geom_torsion_atom_site_label_1
_geom_torsion_atom_site_label_2
_geom_torsion_atom_site_label_3
_geom_torsion_atom_site_label_4
_geom_torsion
_geom_torsion_site_symmetry_1
_geom_torsion_site_symmetry_4
Mo1 Mo1 N1 C1 0.9(5) 3_766 .
N3 Mo1 N1 C1 99.2(5) . .
N2 Mo1 N1 C1 169(2) . .
Cl1 Mo1 N1 C1 -108.7(5) . .
Mo1 Mo1 N1 C2 173.3(4) 3_766 .
N3 Mo1 N1 C2 -88.4(5) . .
N2 Mo1 N1 C2 -18(3) . .
Cl1 Mo1 N1 C2 63.7(5) . .
Mo1 Mo1 N2 C1 -1.4(4) 3_766 3_766
N1 Mo1 N2 C1 -170(2) . 3_766
N3 Mo1 N2 C1 -99.8(5) . 3_766
Cl1 Mo1 N2 C1 108.0(4) . 3_766
Mo1 Mo1 N2 C9 -177.4(5) 3_766 .
N1 Mo1 N2 C9 14(3) . .
N3 Mo1 N2 C9 84.3(5) . .
Cl1 Mo1 N2 C9 -67.9(5) . .
Mo1 Mo1 N3 C16 0(12) 3_766 .
N1 Mo1 N3 C16 -91(12) . .
N2 Mo1 N3 C16 93(12) . .
Cl1 Mo1 N3 C16 178(100) . .
C2 N1 C1 N2 -172.5(5) . 3_766
Mo1 N1 C1 N2 0.1(9) . 3_766
C1 N1 C2 C3 35.0(9) . .
Mo1 N1 C2 C3 -137.4(6) . .
C1 N1 C2 C7 -144.7(6) . .
Mo1 N1 C2 C7 42.9(8) . .
C7 C2 C3 C4 -1.5(10) . .
N1 C2 C3 C4 178.9(6) . .
C2 C3 C4 C5 1.2(11) . .
C8 O2 C5 C4 8.2(10) . .
C8 O2 C5 C6 -170.5(6) . .
C3 C4 C5 O2 -179.3(6) . .
C3 C4 C5 C6 -0.7(11) . .
O2 C5 C6 C7 179.1(6) . .
C4 C5 C6 C7 0.4(10) . .
C5 C6 C7 C2 -0.7(11) . .
C3 C2 C7 C6 1.2(10) . .
N1 C2 C7 C6 -179.1(6) . .
C1 N2 C9 C14 142.0(6) 3_766 .
Mo1 N2 C9 C14 -42.2(8) . .
C1 N2 C9 C10 -37.6(9) 3_766 .
Mo1 N2 C9 C10 138.2(5) . .
C14 C9 C10 C11 -2.0(10) . .
N2 C9 C10 C11 177.5(6) . .
C9 C10 C11 C12 -0.3(10) . .
C15 O1 C12 C11 -177.3(7) . .
C15 O1 C12 C13 2.0(10) . .
C10 C11 C12 O1 -177.9(6) . .
C10 C11 C12 C13 2.8(11) . .
O1 C12 C13 C14 177.8(6) . .
C11 C12 C13 C14 -2.9(10) . .
C12 C13 C14 C9 0.6(10) . .
C10 C9 C14 C13 1.9(10) . .
N2 C9 C14 C13 -177.7(6) . .
Mo1 N3 C16 C17 96(29) . .
